data_4505806
loop_
_publ_author_name
'Vrcelj, Ranko M.'
'Shepherd, Evelyn E. A.'
'Yoon, Choon-Sup'
'Sherwood, John N.'
'Kennedy, Alan R.'

_publ_contact_author
;
    ENTER NAME
 ENTER ADDRESS
;
_publ_section_title
;
 Preparation and Structural Evaluation of the Conformational Polymorphs of
 \a-[(4-Methoxyphenyl)methylene]-4-nitrobenzeneacetonitrile
;
_journal_issue 6
_journal_name_full 'Crystal Growth &amp; Design'
_journal_page_first 609
_journal_paper_doi 10.1021/cg025529h
_journal_volume 2
_journal_year 2002
_chemical_formula_moiety 'C16 H12 N2 O3 '
_chemical_formula_sum 'C16 H12 N2 O3'
_chemical_formula_weight 280.28
_space_group_IT_number 14
_symmetry_cell_setting monoclinic
_symmetry_Int_Tables_number 14
_symmetry_space_group_name_Hall '-P 2yn'
_symmetry_space_group_name_H-M 'P 1 21/n 1'
_audit_creation_date 'Sun Jan 21 12:07:48 2002'
_audit_creation_method 'from TEXRAY.INF file'
_cell_angle_alpha 90
_cell_angle_beta 91.50(2)
_cell_angle_gamma 90
_cell_formula_units_Z 4
_cell_length_a 3.814(1)
_cell_length_b 12.371(3)
_cell_length_c 28.132(5)
_cell_measurement_reflns_used 19
_cell_measurement_temperature 123
_cell_measurement_theta_max 11.7
_cell_measurement_theta_min 7.3
_cell_volume 1326.9(5)
_computing_cell_refinement 'MSC/AFC Diffractometer Control'
_computing_data_collection 'MSC/AFC Diffractometer Control'
_computing_data_reduction teXsan
_computing_publication_material teXsan
_computing_structure_refinement teXsan
_diffrn_ambient_temperature 123
_diffrn_measurement_device 'Rigaku AFC7S'
_diffrn_measurement_method 'omega scans with profile analysis'
_diffrn_orient_matrix_UB_11 -0.19702
_diffrn_orient_matrix_UB_12 -0.02294
_diffrn_orient_matrix_UB_13 -0.02191
_diffrn_orient_matrix_UB_21 0.14451
_diffrn_orient_matrix_UB_22 0.01859
_diffrn_orient_matrix_UB_23 -0.02801
_diffrn_orient_matrix_UB_31 0.09527
_diffrn_orient_matrix_UB_32 -0.07525
_diffrn_orient_matrix_UB_33 -0.00026
_diffrn_radiation_monochromator graphite
_diffrn_radiation_source 'X-ray tube'
_diffrn_radiation_type 'Mo K\a'
_diffrn_radiation_wavelength 0.71069
_diffrn_reflns_av_R_equivalents 0.0401
_diffrn_reflns_limit_h_max 4
_diffrn_reflns_limit_h_min 0
_diffrn_reflns_limit_k_max 14
_diffrn_reflns_limit_k_min 0
_diffrn_reflns_limit_l_max 33
_diffrn_reflns_limit_l_min -32
_diffrn_reflns_number 2862
_diffrn_reflns_theta_max 25.00
_diffrn_reflns_theta_min 2.50
_diffrn_standards_decay_% 1.16
_diffrn_standards_interval_count 150
_diffrn_standards_number 3
_exptl_absorpt_coefficient_mu 0.099
_exptl_absorpt_correction_type none
_exptl_crystal_colour yellow
_exptl_crystal_density_diffrn 1.403
_exptl_crystal_description needle
_exptl_crystal_F_000 584.00
_exptl_crystal_size_max 0.40
_exptl_crystal_size_mid 0.25
_exptl_crystal_size_min 0.20
_refine_diff_density_max 0.33
_refine_diff_density_min -0.32
_refine_ls_extinction_coef '3.47(80) x 10^-5^'
_refine_ls_extinction_method Zachariasen_type_2_Gaussian_isotropic
_refine_ls_goodness_of_fit_obs 1.234
_refine_ls_hydrogen_treatment noref
_refine_ls_matrix_type full
_refine_ls_number_constraints 0
_refine_ls_number_parameters 191
_refine_ls_number_reflns 2000
_refine_ls_number_restraints 0
_refine_ls_R_factor_all 0.0731
_refine_ls_R_factor_obs 0.0650
_refine_ls_shift/esd_max 0.0020
_refine_ls_structure_factor_coef F^2^
_refine_ls_weighting_details 'w = 1/\s^2^(F)'
_refine_ls_weighting_scheme calc
_refine_ls_wR_factor_all 0.1051
_refine_ls_wR_factor_obs 0.0982
_reflns_number_observed 2000
_reflns_number_total 2470
_reflns_observed_criterion I>0.1\s(I)
_cod_data_source_file cg025529h_s1.cif
_cod_data_source_block Cmons_yellow_797
_cod_depositor_comments
;
The following automatic conversions were performed:

'_refine_ls_weighting_scheme' value '1/\s^2^(F)' was changed to
'calc'. New tag '_refine_ls_weighting_details' was created. The value
of the new tag was set to 'w = 1/\s^2^(F)'.

Automatic conversion script
Id: cif_fix_values 3143 2015-03-26 13:38:13Z robertas 
;
_cod_original_cell_volume 1327.1(6)
_cod_original_sg_symbol_H-M 'P 21/n     '
_cod_original_formula_sum 'C16 H12 N2 O3 '
_cod_database_code 4505806

loop_
_symmetry_equiv_pos_as_xyz
'   +x,   +y,   +z'
1/2-x,1/2+y,1/2-z
'   -x,   -y,   -z'
1/2+x,1/2-y,1/2+z

loop_
_atom_site_aniso_label
_atom_site_aniso_U_11
_atom_site_aniso_U_22
_atom_site_aniso_U_33
_atom_site_aniso_U_12
_atom_site_aniso_U_13
_atom_site_aniso_U_23
O(1) 0.061(1) 0.0172(9) 0.0365(9) -0.0030(8) -0.0118(9) 0.0007(7)
O(2) 0.052(1) 0.030(1) 0.0289(9) -0.0039(8) -0.0176(8) -0.0021(7)
O(3) 0.0391(10) 0.0191(9) 0.0268(8) -0.0040(7) -0.0092(7) -0.0011(7)
N(1) 0.028(1) 0.019(1) 0.0238(9) -0.0011(8) -0.0028(8) -0.0027(8)
N(2) 0.033(1) 0.030(1) 0.0237(10) -0.0009(9) -0.0055(9) 0.0013(9)
C(16) 0.035(1) 0.026(1) 0.030(1) -0.005(1) -0.008(1) -0.005(1)
C(1) 0.020(1) 0.020(1) 0.019(1) 0.0005(9) -0.0002(9) -0.0041(9)
C(2) 0.032(1) 0.015(1) 0.023(1) 0.0018(10) -0.0019(9) 0.0019(9)
C(3) 0.028(1) 0.022(1) 0.0165(10) 0.0008(10) -0.0040(9) -0.0004(9)
C(4) 0.019(1) 0.019(1) 0.020(1) 0.0008(9) 0.0022(8) -0.0012(9)
C(5) 0.034(1) 0.020(1) 0.020(1) -0.0002(10) -0.0024(10) 0.0004(9)
C(6) 0.027(1) 0.024(1) 0.018(1) 0.0017(10) -0.0045(9) 0.0000(9)
C(7) 0.019(1) 0.022(1) 0.016(1) -0.0013(9) -0.0016(9) -0.0013(8)
C(8) 0.022(1) 0.017(1) 0.021(1) -0.0026(9) 0.0014(9) -0.0038(9)
C(9) 0.020(1) 0.024(1) 0.018(1) -0.0012(9) -0.0032(9) 0.0005(9)
C(10) 0.018(1) 0.022(1) 0.020(1) -0.0010(9) 0.0006(9) -0.0014(9)
C(11) 0.021(1) 0.020(1) 0.022(1) 0.0008(9) -0.0013(9) 0.0043(9)
C(12) 0.023(1) 0.024(1) 0.021(1) -0.0011(9) -0.0024(9) -0.0016(9)
C(13) 0.023(1) 0.020(1) 0.026(1) -0.0022(9) 0.0009(9) -0.0024(9)
C(14) 0.027(1) 0.022(1) 0.022(1) -0.0004(10) -0.0033(9) 0.0030(9)
C(15) 0.022(1) 0.022(1) 0.021(1) -0.0005(9) -0.0040(9) -0.0010(9)

loop_
_atom_site_label
_atom_site_fract_x
_atom_site_fract_y
_atom_site_fract_z
_atom_site_U_iso_or_equiv
_atom_site_thermal_displace_type
O(1) 0.3839(5) 0.3719(1) 0.29084(6) 0.0386 Uij
O(2) 0.1837(5) 0.4818(1) 0.23703(5) 0.0373 Uij
O(3) 1.1605(4) 1.3543(1) 0.41817(5) 0.0285 Uij
N(1) 0.3438(5) 0.4634(1) 0.27479(6) 0.0238 Uij
N(2) 1.2435(5) 0.7802(2) 0.45555(7) 0.0288 Uij
C(16) 1.3272(6) 1.3806(2) 0.46293(8) 0.0303 Uij
C(1) 0.4919(6) 0.5551(2) 0.30124(7) 0.0198 Uij
C(2) 0.6246(6) 0.5395(2) 0.34686(7) 0.0236 Uij
C(3) 0.7591(6) 0.6282(2) 0.37134(7) 0.0224 Uij
C(4) 0.7624(5) 0.7310(2) 0.35088(7) 0.0194 Uij
C(5) 0.6308(6) 0.7420(2) 0.30415(7) 0.0247 Uij
C(6) 0.4917(6) 0.6553(2) 0.27952(7) 0.0229 Uij
C(7) 0.8990(5) 0.8266(2) 0.37771(7) 0.0193 Uij
C(8) 1.0900(5) 0.8028(2) 0.42156(7) 0.0202 Uij
C(9) 0.8401(6) 0.9289(2) 0.36270(7) 0.0206 Uij
C(10) 0.9383(5) 1.0344(2) 0.38127(7) 0.0200 Uij
C(11) 1.1126(6) 1.0570(2) 0.42479(7) 0.0211 Uij
C(12) 1.1908(6) 1.1623(2) 0.43845(7) 0.0227 Uij
C(13) 1.0970(6) 1.2471(2) 0.40852(8) 0.0227 Uij
C(14) 0.9221(6) 1.2274(2) 0.36527(7) 0.0236 Uij
C(15) 0.8442(5) 1.1231(2) 0.35249(7) 0.0217 Uij
H(1) 0.6237 0.4699 0.3611 0.0283 Uij
H(2) 0.8513 0.6188 0.4028 0.0269 Uij
H(3) 0.6378 0.8108 0.2892 0.0296 Uij
H(4) 0.3973 0.6642 0.2482 0.0275 Uij
H(5) 0.7058 0.9326 0.3338 0.0247 Uij
H(6) 1.1782 0.9989 0.4453 0.0253 Uij
H(7) 1.3076 1.1762 0.4681 0.0272 Uij
H(8) 0.8575 1.2857 0.3449 0.0283 Uij
H(9) 0.7223 1.1103 0.3231 0.0260 Uij
H(10) 1.1846 1.3567 0.4880 0.0363 Uij
H(11) 1.5491 1.3459 0.4653 0.0363 Uij
H(12) 1.3583 1.4566 0.4651 0.0363 Uij

loop_
_atom_type_symbol
_atom_type_oxidation_number
_atom_type_number_in_cell
_atom_type_scat_dispersion_real
_atom_type_scat_dispersion_imag
_atom_type_scat_source
C 0 64 0.003 0.002 'International Tables'
H 0 48 0.000 0.000 'International Tables'
O 0 12 0.011 0.006 'International Tables'
N 0 8 0.006 0.003 'International Tables'

loop_
_geom_angle_atom_site_label_1
_geom_angle_atom_site_label_2
_geom_angle_atom_site_label_3
_geom_angle
_geom_angle_publ_flag
C(16) O(3) C(13) 117.7(2) yes
O(1) N(1) O(2) 122.8(2) yes
O(1) N(1) C(1) 119.1(2) yes
O(2) N(1) C(1) 118.1(2) yes
N(1) C(1) C(2) 119.5(2) yes
N(1) C(1) C(6) 118.4(2) yes
C(2) C(1) C(6) 122.1(2) yes
C(1) C(2) C(3) 118.2(2) yes
C(2) C(3) C(4) 121.6(2) yes
C(3) C(4) C(5) 117.9(2) yes
C(3) C(4) C(7) 121.4(2) yes
C(5) C(4) C(7) 120.7(2) yes
C(4) C(5) C(6) 121.4(2) yes
C(1) C(6) C(5) 118.7(2) yes
C(4) C(7) C(8) 115.6(2) yes
C(4) C(7) C(9) 122.2(2) yes
C(8) C(7) C(9) 122.2(2) yes
N(2) C(8) C(7) 177.4(2) yes
C(7) C(9) C(10) 133.7(2) yes
C(9) C(10) C(11) 127.1(2) yes
C(9) C(10) C(15) 115.8(2) yes
C(11) C(10) C(15) 117.1(2) yes
C(10) C(11) C(12) 121.4(2) yes
C(11) C(12) C(13) 119.5(2) yes
O(3) C(13) C(12) 124.7(2) yes
O(3) C(13) C(14) 114.7(2) yes
C(12) C(13) C(14) 120.6(2) yes
C(13) C(14) C(15) 119.3(2) yes
C(10) C(15) C(14) 122.3(2) yes

loop_
_geom_bond_atom_site_label_1
_geom_bond_atom_site_label_2
_geom_bond_distance
_geom_bond_publ_flag
O(1) N(1) 1.227(2) yes
O(2) N(1) 1.232(2) yes
O(3) C(16) 1.433(2) yes
O(3) C(13) 1.374(3) yes
N(1) C(1) 1.462(3) yes
N(2) C(8) 1.143(3) yes
C(1) C(2) 1.381(3) yes
C(1) C(6) 1.382(3) yes
C(2) C(3) 1.386(3) yes
C(3) C(4) 1.396(3) yes
C(4) C(5) 1.401(3) yes
C(4) C(7) 1.489(3) yes
C(5) C(6) 1.376(3) yes
C(7) C(8) 1.446(3) yes
C(7) C(9) 1.352(3) yes
C(9) C(10) 1.451(3) yes
C(10) C(11) 1.406(3) yes
C(10) C(15) 1.405(3) yes
C(11) C(12) 1.389(3) yes
C(12) C(13) 1.386(3) yes
C(13) C(14) 1.394(3) yes
C(14) C(15) 1.371(3) yes
